data_1564148
loop_
_publ_author_name
'Shubin, Kirill'
'B\=erzi\,n\<s, Agris'
'Belyakov, Sergey'

_publ_section_title
;
 Crystal Structures of New Ivermectin Pseudopolymorphs
;
_journal_issue 2
_journal_name_full Crystals
_journal_page_first 172
_journal_paper_doi 10.3390/cryst11020172
_journal_volume 11
_journal_year 2021
_chemical_absolute_configuration rmad
_chemical_formula_moiety '1.6(C48 H74 O14), 0.4(C47 H72 O14), 0.5(C5 H12 O)'
_chemical_formula_sum 'C98.1 H152.2 O28.5'
_chemical_formula_weight 1787.60
_space_group_IT_number 19
_space_group_name_Hall 'P 2ac 2ab'
_space_group_name_H-M_alt 'P 21 21 21'
_symmetry_cell_setting orthorhombic
_symmetry_space_group_name_H-M 'P 21 21 21'
_atom_sites_solution_hydrogens mixed
_atom_sites_solution_primary direct
_atom_sites_solution_secondary difmap
_audit_creation_method SHELXL
_cell_angle_alpha 90.00
_cell_angle_beta 90.00
_cell_angle_gamma 90.00
_cell_formula_units_Z 4
_cell_length_a 16.7309(1)
_cell_length_b 24.5805(2)
_cell_length_c 24.5797(2)
_cell_measurement_reflns_used 5319
_cell_measurement_temperature 160.0(2)
_cell_measurement_theta_max 75.0
_cell_measurement_theta_min 0.9
_cell_volume 10108.50(13)
_computing_structure_refinement 'SHELXL (Sheldrick, 2008)'
_diffrn_ambient_temperature 160.0(2)
_diffrn_measured_fraction_theta_full 0.99
_diffrn_measured_fraction_theta_max 0.99
_diffrn_measurement_device 'four-circle diffractometer'
_diffrn_measurement_device_type 'XtaLAB Synergy, Dualflex, HyPix'
_diffrn_measurement_method '\w scans'
_diffrn_radiation_monochromator mirror
_diffrn_radiation_type CuK\a
_diffrn_radiation_wavelength 1.54184
_diffrn_reflns_av_R_equivalents 0.0369
_diffrn_reflns_av_sigmaI/netI 0.0328
_diffrn_reflns_limit_h_max 21
_diffrn_reflns_limit_h_min -19
_diffrn_reflns_limit_k_max 31
_diffrn_reflns_limit_k_min -31
_diffrn_reflns_limit_l_max 30
_diffrn_reflns_limit_l_min -30
_diffrn_reflns_number 75795
_diffrn_reflns_theta_full 77.5
_diffrn_reflns_theta_max 77.5
_diffrn_reflns_theta_min 3.2
_diffrn_source 'micro-focus sealed X-ray tube'
_diffrn_source_type 'PhotonJet (Cu) X-ray Source'
_exptl_absorpt_coefficient_mu 0.696
_exptl_absorpt_correction_T_max 0.94961
_exptl_absorpt_correction_T_min 0.86012
_exptl_absorpt_correction_type multi-scan
_exptl_absorpt_process_details
;
CrysAlisPro 1.171.40.74a (Rigaku Oxford Diffraction, 2020)
Empirical absorption correction using spherical harmonics,
 implemented in SCALE3 ABSPACK scaling algorithm.
;
_exptl_crystal_colour Colourless
_exptl_crystal_density_diffrn 1.175
_exptl_crystal_density_method 'not measured'
_exptl_crystal_description Parallelepiped
_exptl_crystal_F_000 3875.2
_exptl_crystal_size_max 0.21
_exptl_crystal_size_mid 0.17
_exptl_crystal_size_min 0.12
_refine_diff_density_max 1.817
_refine_diff_density_min -1.258
_refine_diff_density_rms 0.109
_refine_ls_abs_structure_details 'Flack H D (1983), Acta Cryst. A39, 876-881'
_refine_ls_abs_structure_Flack 0.04(18)
_refine_ls_extinction_method none
_refine_ls_goodness_of_fit_ref 1.043
_refine_ls_hydrogen_treatment constr
_refine_ls_matrix_type full
_refine_ls_number_parameters 1143
_refine_ls_number_reflns 20330
_refine_ls_number_restraints 0
_refine_ls_restrained_S_all 1.043
_refine_ls_R_factor_all 0.1010
_refine_ls_R_factor_gt 0.0972
_refine_ls_shift/su_max 0.034
_refine_ls_shift/su_mean 0.009
_refine_ls_structure_factor_coef Fsqd
_refine_ls_weighting_details 'calc w=1/[\s^2^(Fo^2^)+(0.1969P)^2^+9.0381P] where P=(Fo^2^+2Fc^2^)/3'
_refine_ls_weighting_scheme calc
_refine_ls_wR_factor_gt 0.2745
_refine_ls_wR_factor_ref 0.2815
_reflns_d_resolution_high 0.7898
_reflns_number_gt 19029
_reflns_number_total 20330
_reflns_threshold_expression >2sigma(I)
_cod_data_source_file IVMmtbe.cif
_cod_data_source_block imtb
_cod_original_cell_volume 10108.5(1)
_cod_original_formula_sum 'C98.10 H152.20 O28.50'
_cod_database_code 1564148
_shelx_title ' mof184c_a.res in P2(1)2(1)2(1)'
_shelx_f_calc_maximum 415.03
_shelx_f_squared_multiplier 1.000

loop_
_symmetry_equiv_pos_as_xyz
'x, y, z'
'-x+1/2, -y, z+1/2'
'-x, y+1/2, -z+1/2'
'x+1/2, -y+1/2, -z'

loop_
_atom_site_label
_atom_site_type_symbol
_atom_site_fract_x
_atom_site_fract_y
_atom_site_fract_z
_atom_site_U_iso_or_equiv
_atom_site_adp_type
_atom_site_occupancy
_atom_site_symmetry_multiplicity
_atom_site_calc_flag
_atom_site_refinement_flags
_atom_site_disorder_assembly
_atom_site_disorder_group
O41 O 0.30875(16) 0.66925(9) 0.23154(10) 0.0320(5) Uani 1 1 d . . .
O21 O 0.16868(17) 0.87760(11) 0.06667(12) 0.0371(6) Uani 1 1 d . . .
O26 O 0.23604(16) 0.73547(11) -0.01049(10) 0.0348(5) Uani 1 1 d . . .
O96 O 1.15676(17) 0.55420(10) 0.56261(12) 0.0378(6) Uani 1 1 d . . .
O97 O 1.12123(16) 0.48449(11) 0.50273(10) 0.0332(5) Uani 1 1 d . . .
O43 O 0.33710(16) 0.58324(10) 0.26747(11) 0.0345(5) Uani 1 1 d . . .
O1K O 0.97273(19) 0.76558(12) 0.48207(11) 0.0411(6) Uani 1 1 d . . .
O1M O 0.89499(18) 0.92729(11) 0.27478(12) 0.0384(6) Uani 1 1 d . . .
O0P O 0.98344(19) 0.77068(11) 0.30679(11) 0.0396(6) Uani 1 1 d . . .
O9K O 0.8748(2) 0.85530(12) 0.33583(11) 0.0424(6) Uani 1 1 d . . .
O27 O 0.34440(17) 0.79428(13) -0.02374(11) 0.0404(6) Uani 1 1 d . . .
O49 O 0.52822(17) 0.61408(14) 0.33359(13) 0.0458(7) Uani 1 1 d . . .
O91 O 0.92305(19) 0.52044(12) 0.60698(12) 0.0427(6) Uani 1 1 d . . .
O1 O 0.05214(17) 0.97780(11) 0.21115(14) 0.0443(7) Uani 1 1 d . . .
O7M O 0.6862(2) 0.97570(13) 0.27489(14) 0.0469(7) Uani 1 1 d . . .
H7M H 0.6765 1.0002 0.2533 0.070 Uiso 1 1 calc R . .
O3K O 1.0113(3) 0.85234(12) 0.45279(13) 0.0541(9) Uani 1 1 d . . .
O37 O 0.25595(18) 0.97619(14) 0.1699(2) 0.0590(10) Uani 1 1 d . . .
H37 H 0.2816 0.9538 0.1525 0.088 Uiso 1 1 calc R . .
O39 O 0.03833(19) 1.08390(11) 0.19589(16) 0.0492(8) Uani 1 1 d . . .
H39 H 0.0253 1.0668 0.2231 0.074 Uiso 1 1 calc R . .
O71 O 0.6695(2) 0.55541(16) 0.67896(17) 0.0653(11) Uani 1 1 d . . .
O8M O 0.6729(2) 0.87312(14) 0.22368(18) 0.0615(9) Uani 1 1 d . . .
O60 O 0.5642(2) 0.63695(15) 0.22599(17) 0.0584(9) Uani 1 1 d . . .
O51 O 0.5889(2) 0.53721(16) 0.37210(13) 0.0533(8) Uani 1 1 d . . .
C0M C 0.8836(3) 0.87083(15) 0.28034(15) 0.0378(8) Uani 1 1 d . . .
H0M H 0.9305 0.8522 0.2654 0.045 Uiso 1 1 calc R . .
O7I O 0.7452(3) 0.5124(3) 0.54944(19) 0.098(2) Uani 1 1 d . . .
C11 C 0.1717(2) 0.81642(14) 0.22569(15) 0.0317(7) Uani 1 1 d . . .
H11 H 0.1194 0.8138 0.2383 0.038 Uiso 1 1 calc R . .
C25 C 0.2633(2) 0.78363(17) -0.03670(15) 0.0354(8) Uani 1 1 d . . .
C18 C 0.2455(2) 0.73733(15) 0.04747(14) 0.0339(7) Uani 1 1 d . . .
H18 H 0.3022 0.7427 0.0558 0.041 Uiso 1 1 calc R . .
C42 C 0.3402(2) 0.61721(14) 0.22029(15) 0.0335(7) Uani 1 1 d . . .
H42 H 0.3080 0.6004 0.1915 0.040 Uiso 1 1 calc R . .
C6K C 0.9685(3) 0.78544(15) 0.36155(15) 0.0355(8) Uani 1 1 d . . .
H6K H 0.9224 0.7648 0.3750 0.043 Uiso 1 1 calc R . .
O93 O 0.8858(3) 0.4377(2) 0.5769(2) 0.098(2) Uani 1 1 d . . .
C95 C 1.1355(3) 0.49818(15) 0.55803(16) 0.0360(8) Uani 1 1 d . . .
C15 C 0.1920(2) 0.67014(13) 0.17148(15) 0.0321(7) Uani 1 1 d . . .
C3M C 0.7541(3) 0.94550(15) 0.25636(16) 0.0377(8) Uani 1 1 d . . .
H3M H 0.7645 0.9542 0.2181 0.045 Uiso 1 1 calc R . .
O23 O 0.2614(3) 0.94280(15) 0.0601(3) 0.104(2) Uani 1 1 d . . .
C44 C 0.3894(2) 0.59959(16) 0.31136(16) 0.0346(7) Uani 1 1 d . . .
H44 H 0.3753 0.6362 0.3238 0.042 Uiso 1 1 calc R . .
C2M C 0.8271(3) 0.95959(15) 0.29023(17) 0.0383(8) Uani 1 1 d . . .
H2M H 0.8150 0.9525 0.3286 0.046 Uiso 1 1 calc R . .
C19 C 0.1983(2) 0.78432(15) 0.07160(15) 0.0343(7) Uani 1 1 d . . .
H19A H 0.1417 0.7785 0.0657 0.041 Uiso 1 1 calc R . .
H19B H 0.2077 0.7862 0.1105 0.041 Uiso 1 1 calc R . .
C20 C 0.2235(2) 0.83707(15) 0.04534(16) 0.0339(7) Uani 1 1 d . . .
H20 H 0.2784 0.8461 0.0559 0.041 Uiso 1 1 calc R . .
C16 C 0.2402(2) 0.67893(14) 0.12971(15) 0.0353(7) Uani 1 1 d . . .
H16 H 0.2940 0.6834 0.1383 0.042 Uiso 1 1 calc R . .
C10 C 0.1961(2) 0.86644(14) 0.19961(16) 0.0339(7) Uani 1 1 d . . .
H10 H 0.2476 0.8679 0.1853 0.041 Uiso 1 1 calc R . .
C13 C 0.1965(2) 0.72154(14) 0.26112(14) 0.0326(7) Uani 1 1 d . . .
H13 H 0.1381 0.7209 0.2637 0.039 Uiso 1 1 calc R . .
C12 C 0.2205(2) 0.77350(13) 0.23275(15) 0.0311(7) Uani 1 1 d . . .
H12 H 0.2723 0.7760 0.2193 0.037 Uiso 1 1 calc R . .
C24 C 0.2171(3) 0.83356(17) -0.01609(16) 0.0405(8) Uani 1 1 d . . .
H24A H 0.2389 0.8663 -0.0324 0.049 Uiso 1 1 calc R . .
H24B H 0.1614 0.8307 -0.0266 0.049 Uiso 1 1 calc R . .
C7K C 1.0405(3) 0.77356(16) 0.39772(17) 0.0424(9) Uani 1 1 d . . .
H7KA H 1.0483 0.7345 0.4000 0.051 Uiso 1 1 calc R . .
H7KB H 1.0880 0.7892 0.3813 0.051 Uiso 1 1 calc R . .
C98 C 1.1898(2) 0.48863(15) 0.46749(16) 0.0340(7) Uani 1 1 d . . .
H98 H 1.2115 0.5256 0.4703 0.041 Uiso 1 1 calc R . .
C2I C 1.1597(2) 0.47993(17) 0.40950(16) 0.0383(8) Uani 1 1 d . . .
H2I H 1.2063 0.4809 0.3854 0.046 Uiso 1 1 calc R . .
C85 C 1.0364(3) 0.72919(17) 0.56437(17) 0.0431(9) Uani 1 1 d . . .
C2 C 0.0676(2) 0.92027(15) 0.21641(18) 0.0361(8) Uani 1 1 d . . .
H2A H 0.0287 0.8995 0.1958 0.043 Uiso 1 1 calc R . .
H2B H 0.0647 0.9093 0.2543 0.043 Uiso 1 1 calc R . .
C86 C 1.0723(3) 0.69183(16) 0.53377(17) 0.0413(9) Uani 1 1 d . . .
H86 H 1.0605 0.6925 0.4968 0.050 Uiso 1 1 calc R . .
C84 C 0.9780(3) 0.76970(18) 0.54006(17) 0.0450(9) Uani 1 1 d . . .
H84 H 0.9965 0.8064 0.5492 0.054 Uiso 1 1 calc R . .
C89 C 1.0190(3) 0.58277(16) 0.57491(18) 0.0416(9) Uani 1 1 d . . .
H89A H 1.0268 0.5925 0.6128 0.050 Uiso 1 1 calc R . .
H89B H 0.9779 0.6063 0.5600 0.050 Uiso 1 1 calc R . .
C17 C 0.2196(3) 0.68272(15) 0.06995(15) 0.0367(8) Uani 1 1 d . . .
H17A H 0.1624 0.6783 0.0652 0.044 Uiso 1 1 calc R . .
H17B H 0.2463 0.6538 0.0502 0.044 Uiso 1 1 calc R . .
C1I C 1.2048(3) 0.46555(15) 0.58161(17) 0.0409(9) Uani 1 1 d . . .
H1IA H 1.2200 0.4813 0.6163 0.049 Uiso 1 1 calc R . .
H1IB H 1.1870 0.4286 0.5883 0.049 Uiso 1 1 calc R . .
C3 C 0.1501(2) 0.91110(15) 0.19443(17) 0.0358(8) Uani 1 1 d . . .
C31 C 0.2520(3) 0.77654(18) -0.09759(16) 0.0409(8) Uani 1 1 d . . .
H31A H 0.1991 0.7620 -0.1044 0.049 Uiso 1 1 calc R . .
H31B H 0.2552 0.8119 -0.1150 0.049 Uiso 1 1 calc R . .
C2K C 1.0304(3) 0.79638(16) 0.45450(18) 0.0439(9) Uani 1 1 d . . .
H2K H 1.0814 0.7923 0.4738 0.053 Uiso 1 1 calc R . .
C94 C 1.0582(3) 0.48629(16) 0.58857(16) 0.0387(8) Uani 1 1 d . . .
H94A H 1.0422 0.4490 0.5817 0.046 Uiso 1 1 calc R . .
H94B H 1.0674 0.4902 0.6273 0.046 Uiso 1 1 calc R . .
C88 C 1.0967(2) 0.59138(15) 0.54378(16) 0.0353(7) Uani 1 1 d . . .
H88 H 1.0872 0.5854 0.5049 0.042 Uiso 1 1 calc R . .
C5K C 0.9488(3) 0.84547(15) 0.36296(16) 0.0402(9) Uani 1 1 d . . .
H5K H 0.9916 0.8662 0.3453 0.048 Uiso 1 1 calc R . .
O9I O 0.5496(3) 0.4760(3) 0.6686(3) 0.103(2) Uani 1 1 d . . .
H9I H 0.5566 0.4927 0.6971 0.155 Uiso 1 1 calc R . .
C14 C 0.2232(2) 0.67068(14) 0.22950(15) 0.0320(7) Uani 1 1 d . . .
H14 H 0.2025 0.6385 0.2483 0.038 Uiso 1 1 calc R . .
C9 C 0.1732(2) 0.96405(14) 0.1659(2) 0.0404(9) Uani 1 1 d . . .
C90 C 0.9917(2) 0.52423(17) 0.57135(16) 0.0387(8) Uani 1 1 d . . .
H90 H 0.9756 0.5159 0.5339 0.046 Uiso 1 1 calc R . .
C47 C 0.4254(3) 0.62347(18) 0.19980(17) 0.0441(9) Uani 1 1 d . . .
H47A H 0.4426 0.5894 0.1838 0.053 Uiso 1 1 calc R . .
H47B H 0.4265 0.6510 0.1715 0.053 Uiso 1 1 calc R . .
C22 C 0.1964(3) 0.92768(16) 0.0743(2) 0.0450(10) Uani 1 1 d . . .
C0I C 1.2770(3) 0.46416(16) 0.5448(2) 0.0446(10) Uani 1 1 d . . .
H0IA H 1.3154 0.4382 0.5590 0.054 Uiso 1 1 calc R . .
H0IB H 1.3020 0.4997 0.5444 0.054 Uiso 1 1 calc R . .
C30 C 0.3137(3) 0.73904(19) -0.12312(17) 0.0451(9) Uani 1 1 d . . .
H30A H 0.3101 0.7417 -0.1624 0.054 Uiso 1 1 calc R . .
H30B H 0.3018 0.7018 -0.1130 0.054 Uiso 1 1 calc R . .
C45 C 0.4754(2) 0.59902(16) 0.29030(16) 0.0359(7) Uani 1 1 d . . .
H45 H 0.4889 0.5625 0.2773 0.043 Uiso 1 1 calc R . .
C29 C 0.3994(3) 0.75297(18) -0.10515(17) 0.0416(9) Uani 1 1 d . . .
H29 H 0.4127 0.7895 -0.1183 0.050 Uiso 1 1 calc R . .
C40 C 0.2303(3) 0.71997(16) 0.31863(16) 0.0412(9) Uani 1 1 d . . .
H40A H 0.2875 0.7227 0.3171 0.062 Uiso 1 1 calc R . .
H40B H 0.2155 0.6864 0.3358 0.062 Uiso 1 1 calc R . .
H40C H 0.2093 0.7499 0.3392 0.062 Uiso 1 1 calc R . .
C99 C 1.2541(2) 0.44816(16) 0.48678(18) 0.0399(8) Uani 1 1 d . . .
H99 H 1.2309 0.4116 0.4874 0.048 Uiso 1 1 calc R . .
C83 C 0.8934(3) 0.76210(19) 0.56440(18) 0.0478(10) Uani 1 1 d . . .
H83 H 0.8977 0.7676 0.6038 0.057 Uiso 1 1 calc R . .
C46 C 0.4835(3) 0.63942(17) 0.24427(19) 0.0422(9) Uani 1 1 d . . .
H46 H 0.4713 0.6761 0.2573 0.051 Uiso 1 1 calc R . .
C73 C 0.7659(3) 0.5863(2) 0.6155(2) 0.0510(11) Uani 1 1 d . . .
O58 O 0.7371(3) 0.6512(2) 0.4373(2) 0.0794(13) Uani 1 1 d . . .
C8 C 0.1263(3) 1.00544(15) 0.1996(2) 0.0446(10) Uani 1 1 d . . .
H8 H 0.1547 1.0117 0.2339 0.054 Uiso 1 1 calc R . .
C3I C 1.1028(3) 0.52590(19) 0.39140(18) 0.0440(9) Uani 1 1 d . . .
H3I1 H 1.1295 0.5603 0.3963 0.066 Uiso 0.20 1 d PR . .
H3I2 H 1.0549 0.5251 0.4124 0.066 Uiso 1 1 d R . .
H3I3 H 1.0904 0.5213 0.3535 0.066 Uiso 1 1 d R . .
C6 C 0.1068(2) 1.06061(15) 0.1118(2) 0.0441(10) Uani 1 1 d . . .
C87 C 1.1303(3) 0.64828(15) 0.55231(19) 0.0421(9) Uani 1 1 d . . .
H87A H 1.1421 0.6535 0.5906 0.051 Uiso 1 1 calc R . .
H87B H 1.1799 0.6519 0.5322 0.051 Uiso 1 1 calc R . .
C28 C 0.3998(3) 0.7535(2) -0.04309(18) 0.0474(10) Uani 1 1 d . . .
H28 H 0.3808 0.7179 -0.0305 0.057 Uiso 1 1 calc R . .
C5M C 0.8101(3) 0.85207(16) 0.24926(17) 0.0424(9) Uani 1 1 d . . .
H5MA H 0.7994 0.8143 0.2582 0.051 Uiso 1 1 calc R . .
H5MB H 0.8211 0.8540 0.2106 0.051 Uiso 1 1 calc R . .
C4M C 0.7358(3) 0.88590(17) 0.26182(18) 0.0429(9) Uani 1 1 d . . .
H4M H 0.7176 0.8782 0.2989 0.051 Uiso 1 1 calc R . .
C62 C 0.1026(3) 0.66133(19) 0.16725(18) 0.0447(9) Uani 1 1 d . . .
H62A H 0.0752 0.6932 0.1800 0.067 Uiso 1 1 calc R . .
H62B H 0.0876 0.6306 0.1891 0.067 Uiso 1 1 calc R . .
H62C H 0.0885 0.6546 0.1300 0.067 Uiso 1 1 calc R . .
C6M C 0.8534(3) 1.01823(17) 0.2845(2) 0.0473(10) Uani 1 1 d . . .
H6MA H 0.8985 1.0248 0.3077 0.071 Uiso 1 1 calc R . .
H6MB H 0.8102 1.0418 0.2948 0.071 Uiso 1 1 calc R . .
H6MC H 0.8680 1.0252 0.2474 0.071 Uiso 1 1 calc R . .
C81 C 0.8294(3) 0.67397(19) 0.59266(17) 0.0456(9) Uani 1 1 d . . .
H81 H 0.8193 0.6885 0.6269 0.055 Uiso 1 1 calc R . .
C4 C 0.1403(2) 0.96212(15) 0.1067(2) 0.0417(9) Uani 1 1 d . . .
H4 H 0.0885 0.9436 0.1076 0.050 Uiso 1 1 calc R . .
C5 C 0.1275(3) 1.01756(17) 0.0824(2) 0.0470(10) Uani 1 1 d . . .
H5 H 0.1344 1.0219 0.0451 0.056 Uiso 1 1 calc R . .
C48 C 0.3767(3) 0.5591(2) 0.3566(2) 0.0525(11) Uani 1 1 d . . .
H48A H 0.3252 0.5650 0.3728 0.079 Uiso 1 1 calc R . .
H48B H 0.4175 0.5637 0.3837 0.079 Uiso 1 1 calc R . .
H48C H 0.3793 0.5229 0.3421 0.079 Uiso 1 1 calc R . .
C7 C 0.1087(2) 1.06046(15) 0.1730(2) 0.0477(11) Uani 1 1 d . . .
H7 H 0.1529 1.0845 0.1835 0.057 Uiso 1 1 calc R . .
O57 O 0.6457(3) 0.5849(3) 0.50678(18) 0.0869(14) Uani 1 1 d . . .
H57 H 0.6669 0.6211 0.5064 0.113 Uiso 1 1 d R . .
C50 C 0.5992(2) 0.5816(2) 0.3364(2) 0.0538(12) Uani 1 1 d . . .
H50 H 0.6114 0.5677 0.3000 0.065 Uiso 1 1 calc R . .
C80 C 0.8059(3) 0.6180(2) 0.58225(17) 0.0450(9) Uani 1 1 d . . .
H80 H 0.8207 0.6032 0.5489 0.054 Uiso 1 1 calc R . .
C82 C 0.8647(3) 0.7055(2) 0.55565(18) 0.0477(10) Uani 1 1 d . . .
H82 H 0.8721 0.6908 0.5212 0.057 Uiso 1 1 calc R . .
C4K C 0.9393(4) 0.86422(19) 0.42199(17) 0.0539(12) Uani 1 1 d . . .
H4K H 0.8938 0.8453 0.4385 0.065 Uiso 1 1 calc R . .
C5I C 1.1196(3) 0.4254(2) 0.4016(2) 0.0534(11) Uani 1 1 d . . .
H5IA H 1.1015 0.4222 0.3647 0.080 Uiso 1 1 calc R . .
H5IB H 1.0748 0.4225 0.4258 0.080 Uiso 1 1 calc R . .
H5IC H 1.1571 0.3969 0.4093 0.080 Uiso 1 1 calc R . .
C38 C 0.0835(3) 1.11395(17) 0.0852(3) 0.0574(13) Uani 1 1 d . . .
H38A H 0.1023 1.1144 0.0483 0.086 Uiso 1 1 calc R . .
H38B H 0.1071 1.1436 0.1049 0.086 Uiso 1 1 calc R . .
H38C H 0.0264 1.1176 0.0855 0.086 Uiso 1 1 calc R . .
C36 C 0.4587(3) 0.7124(2) -0.1295(2) 0.0534(11) Uani 1 1 d . . .
H36A H 0.5120 0.7263 -0.1258 0.080 Uiso 1 1 calc R . .
H36B H 0.4468 0.7071 -0.1673 0.080 Uiso 1 1 calc R . .
H36C H 0.4545 0.6783 -0.1106 0.080 Uiso 1 1 calc R . .
C2P C 1.0462(4) 0.7347(2) 0.62474(19) 0.0579(12) Uani 1 1 d . . .
H2PA H 1.0049 0.7145 0.6429 0.087 Uiso 1 1 calc R . .
H2PB H 1.0424 0.7724 0.6347 0.087 Uiso 1 1 calc R . .
H2PC H 1.0975 0.7208 0.6353 0.087 Uiso 1 1 calc R . .
C72 C 0.7240(3) 0.6001(2) 0.6681(2) 0.0575(13) Uani 1 1 d . . .
H72A H 0.7624 0.6038 0.6974 0.069 Uiso 1 1 calc R . .
H72B H 0.6948 0.6340 0.6645 0.069 Uiso 1 1 calc R . .
C92 C 0.8732(3) 0.4777(2) 0.6036(2) 0.0558(13) Uani 1 1 d . . .
C4I C 1.1437(3) 0.5806(2) 0.3814(2) 0.0379(10) Uani 0.80 1 d P . .
H4IA H 1.1046 0.6069 0.3701 0.057 Uiso 0.80 1 calc PR . .
H4IB H 1.1833 0.5766 0.3534 0.057 Uiso 0.80 1 calc PR . .
H4IC H 1.1689 0.5927 0.4143 0.057 Uiso 0.80 1 calc PR . .
C0K C 0.8354(4) 0.8047(2) 0.5427(2) 0.0602(13) Uani 1 1 d . . .
H0KA H 0.8245 0.7976 0.5051 0.090 Uiso 1 1 calc R . .
H0KB H 0.8587 0.8402 0.5464 0.090 Uiso 1 1 calc R . .
H0KC H 0.7865 0.8031 0.5631 0.090 Uiso 1 1 calc R . .
C74 C 0.8003(3) 0.4882(2) 0.6381(2) 0.0576(14) Uani 1 1 d . . .
H74 H 0.8181 0.5086 0.6701 0.069 Uiso 1 1 calc R . .
C54 C 0.6667(3) 0.6246(3) 0.4200(3) 0.078(2) Uani 1 1 d . . .
H54 H 0.6223 0.6495 0.4276 0.093 Uiso 1 1 calc R . .
C1P C 0.9632(4) 0.71574(18) 0.2947(2) 0.0585(13) Uani 1 1 d . . .
H1PA H 0.9776 0.7077 0.2577 0.088 Uiso 1 1 calc R . .
H1PB H 0.9067 0.7106 0.2993 0.088 Uiso 1 1 calc R . .
H1PC H 0.9916 0.6918 0.3188 0.088 Uiso 1 1 calc R . .
C79 C 0.7444(3) 0.5265(2) 0.6050(2) 0.0607(15) Uani 1 1 d . . .
C6I C 1.3276(3) 0.4475(3) 0.4501(3) 0.0640(15) Uani 1 1 d . . .
H6IA H 1.3127 0.4354 0.4144 0.096 Uiso 1 1 calc R . .
H6IB H 1.3669 0.4231 0.4649 0.096 Uiso 1 1 calc R . .
H6IC H 1.3497 0.4835 0.4479 0.096 Uiso 1 1 calc R . .
C52 C 0.5792(3) 0.5500(4) 0.4285(2) 0.080(2) Uani 1 1 d . . .
H52 H 0.5343 0.5754 0.4321 0.097 Uiso 1 1 calc R . .
C32 C 0.4800(3) 0.7645(4) -0.0159(2) 0.0749(19) Uani 1 1 d . . .
H32 H 0.5206 0.7466 -0.0384 0.090 Uiso 1 1 calc R . .
C76 C 0.6815(5) 0.4305(3) 0.6635(4) 0.097(3) Uani 1 1 d . . .
C77 C 0.6252(4) 0.4696(4) 0.6407(3) 0.098(3) Uani 1 1 d . . .
H77 H 0.6111 0.4548 0.6050 0.118 Uiso 1 1 calc R . .
C78 C 0.6596(4) 0.5261(3) 0.6288(3) 0.080(2) Uani 1 1 d . . .
H78 H 0.6233 0.5461 0.6046 0.096 Uiso 1 1 calc R . .
C59 C 0.7489(4) 0.7003(6) 0.4147(6) 0.181(8) Uani 1 1 d . . .
H59A H 0.7730 0.6960 0.3795 0.272 Uiso 1 1 calc R . .
H59B H 0.7835 0.7215 0.4376 0.272 Uiso 1 1 calc R . .
H59C H 0.6985 0.7187 0.4109 0.272 Uiso 1 1 calc R . .
C55 C 0.6688(3) 0.6162(3) 0.3557(3) 0.0742(19) Uani 1 1 d . . .
H55A H 0.6667 0.6514 0.3379 0.089 Uiso 1 1 calc R . .
H55B H 0.7186 0.5988 0.3456 0.089 Uiso 1 1 calc R . .
C8K C 0.9272(6) 0.9254(2) 0.4270(2) 0.090(3) Uani 1 1 d . . .
H8KA H 0.9658 0.9439 0.4048 0.135 Uiso 1 1 calc R . .
H8KB H 0.9339 0.9362 0.4642 0.135 Uiso 1 1 calc R . .
H8KC H 0.8743 0.9347 0.4150 0.135 Uiso 1 1 calc R . .
C53 C 0.6517(4) 0.5764(3) 0.4504(3) 0.0682(15) Uani 1 1 d . . .
H53 H 0.6966 0.5516 0.4441 0.082 Uiso 1 1 calc R . .
C9M C 0.6406(4) 0.8203(3) 0.2287(4) 0.083(2) Uani 1 1 d . . .
H9MA H 0.6012 0.8147 0.2009 0.125 Uiso 1 1 calc R . .
H9MB H 0.6162 0.8164 0.2638 0.125 Uiso 1 1 calc R . .
H9MC H 0.6825 0.7940 0.2247 0.125 Uiso 1 1 calc R . .
C56 C 0.5610(5) 0.5005(5) 0.4601(3) 0.118(4) Uani 1 1 d . . .
H56A H 0.5226 0.4789 0.4407 0.178 Uiso 1 1 calc R . .
H56B H 0.5394 0.5106 0.4949 0.178 Uiso 1 1 calc R . .
H56C H 0.6090 0.4798 0.4653 0.178 Uiso 1 1 calc R . .
C61 C 0.5881(5) 0.6827(3) 0.1958(4) 0.095(3) Uani 1 1 d . . .
H61A H 0.5753 0.6771 0.1581 0.142 Uiso 1 1 calc R . .
H61B H 0.6447 0.6878 0.1997 0.142 Uiso 1 1 calc R . .
H61C H 0.5605 0.7143 0.2090 0.142 Uiso 1 1 calc R . .
C35 C 0.4994(4) 0.8254(4) -0.0171(3) 0.105(3) Uani 1 1 d . . .
H35A H 0.5022 0.8377 -0.0541 0.157 Uiso 1 1 calc R . .
H35B H 0.5499 0.8317 0.0005 0.157 Uiso 1 1 calc R . .
H35C H 0.4583 0.8452 0.0017 0.157 Uiso 1 1 calc R . .
C75 C 0.7615(5) 0.4366(3) 0.6585(4) 0.095(3) Uani 1 1 d . . .
H75A H 0.7797 0.4075 0.6348 0.114 Uiso 1 1 calc R . .
H75B H 0.7842 0.4294 0.6941 0.114 Uiso 1 1 calc R . .
C33 C 0.4844(4) 0.7371(4) 0.0419(3) 0.087(2) Uani 1 1 d . . .
H33A H 0.5358 0.7431 0.0582 0.131 Uiso 1 1 d R . .
H33B H 0.4765 0.6976 0.0388 0.131 Uiso 0.20 1 d PR . .
H33C H 0.4432 0.7513 0.0646 0.131 Uiso 1 1 d R . .
C8I C 0.6470(6) 0.3805(3) 0.6895(5) 0.141(6) Uani 1 1 d . . .
H8IA H 0.6117 0.3909 0.7185 0.212 Uiso 1 1 calc R . .
H8IB H 0.6894 0.3584 0.7037 0.212 Uiso 1 1 calc R . .
H8IC H 0.6176 0.3601 0.6628 0.212 Uiso 1 1 calc R . .
C34 C 0.4745(6) 0.6750(4) 0.0427(4) 0.083(3) Uani 0.80 1 d P . .
H34A H 0.5004 0.6596 0.0114 0.125 Uiso 0.80 1 calc PR . .
H34B H 0.4187 0.6661 0.0419 0.125 Uiso 0.80 1 calc PR . .
H34C H 0.4982 0.6606 0.0752 0.125 Uiso 0.80 1 calc PR . .
O1S O 0.4239(6) 0.8423(4) 0.1913(4) 0.071(2) Uiso 0.50 1 d P . .
C2S C 0.4341 0.8952 0.1765 0.070 Uiso 0.50 1 d P . .
C3S C 0.4293 0.9004 0.1178 0.070 Uiso 0.50 1 d P . .
C4S C 0.5116 0.9141 0.1950 0.070 Uiso 0.50 1 d P . .
C5S C 0.3718 0.9277 0.2015 0.070 Uiso 0.50 1 d P . .
C6S C 0.4304 0.8430 0.2488 0.070 Uiso 0.50 1 d P . .

loop_
_atom_site_aniso_label
_atom_site_aniso_U_11
_atom_site_aniso_U_22
_atom_site_aniso_U_33
_atom_site_aniso_U_23
_atom_site_aniso_U_13
_atom_site_aniso_U_12
O41 0.0423(13) 0.0194(10) 0.0342(12) -0.0012(9) -0.0014(10) 0.0005(9)
O21 0.0377(13) 0.0302(12) 0.0435(14) -0.0045(11) -0.0008(11) 0.0008(10)
O26 0.0407(13) 0.0347(13) 0.0292(12) -0.0009(10) -0.0034(10) 0.0007(11)
O96 0.0443(14) 0.0243(12) 0.0448(14) 0.0065(10) -0.0099(12) -0.0045(11)
O97 0.0338(12) 0.0325(12) 0.0332(12) 0.0036(10) -0.0019(10) -0.0026(10)
O43 0.0369(13) 0.0225(10) 0.0442(14) 0.0042(10) -0.0067(11) -0.0033(9)
O1K 0.0549(16) 0.0364(14) 0.0320(13) 0.0041(11) -0.0016(12) 0.0093(12)
O1M 0.0457(14) 0.0271(12) 0.0423(14) 0.0048(11) 0.0051(12) 0.0073(11)
O0P 0.0560(16) 0.0251(12) 0.0378(13) -0.0013(10) 0.0119(12) 0.0052(11)
O9K 0.0595(17) 0.0362(13) 0.0315(12) 0.0034(11) 0.0089(12) 0.0165(13)
O27 0.0346(13) 0.0527(16) 0.0339(13) -0.0011(12) 0.0018(11) -0.0028(12)
O49 0.0310(13) 0.0534(17) 0.0531(17) -0.0171(14) -0.0007(12) 0.0072(12)
O91 0.0503(16) 0.0368(14) 0.0411(14) -0.0040(12) 0.0107(13) -0.0104(12)
O1 0.0356(14) 0.0269(12) 0.0703(19) -0.0044(12) 0.0007(13) 0.0043(11)
O7M 0.0479(16) 0.0401(15) 0.0526(17) 0.0057(13) 0.0005(14) 0.0105(13)
O3K 0.090(3) 0.0297(14) 0.0426(15) 0.0022(12) -0.0055(17) 0.0115(15)
O37 0.0316(14) 0.0411(16) 0.104(3) 0.0216(18) -0.0139(17) -0.0027(12)
O39 0.0414(15) 0.0266(13) 0.080(2) -0.0081(14) -0.0054(15) 0.0056(11)
O71 0.062(2) 0.067(2) 0.066(2) -0.0351(19) 0.0318(18) -0.0193(18)
O8M 0.058(2) 0.0449(17) 0.081(3) -0.0078(17) -0.0143(19) -0.0030(15)
O60 0.0491(18) 0.0529(18) 0.073(2) 0.0029(17) 0.0287(17) -0.0033(15)
O51 0.0461(16) 0.072(2) 0.0416(15) -0.0077(15) -0.0053(13) 0.0173(16)
C0M 0.055(2) 0.0261(16) 0.0325(17) 0.0031(13) 0.0060(16) 0.0094(15)
O7I 0.066(2) 0.156(5) 0.073(3) -0.082(3) 0.025(2) -0.035(3)
C11 0.0360(16) 0.0242(15) 0.0348(16) -0.0029(13) -0.0006(14) 0.0010(13)
C25 0.0341(17) 0.044(2) 0.0287(16) 0.0042(14) -0.0005(13) 0.0021(15)
C18 0.0353(17) 0.0362(18) 0.0300(16) -0.0025(14) -0.0033(14) -0.0003(14)
C42 0.046(2) 0.0204(14) 0.0342(17) -0.0038(13) -0.0011(15) 0.0023(14)
C6K 0.050(2) 0.0264(16) 0.0302(16) 0.0031(13) 0.0082(15) 0.0059(15)
O93 0.070(3) 0.086(3) 0.138(4) -0.080(3) 0.058(3) -0.040(2)
C95 0.046(2) 0.0259(16) 0.0357(18) 0.0055(14) -0.0098(16) -0.0023(15)
C15 0.0440(19) 0.0192(13) 0.0332(16) -0.0018(12) -0.0029(15) 0.0008(13)
C3M 0.046(2) 0.0309(17) 0.0360(17) 0.0020(14) 0.0004(16) 0.0069(16)
O23 0.058(2) 0.0334(17) 0.219(7) -0.017(3) 0.066(3) -0.0081(16)
C44 0.0328(17) 0.0340(17) 0.0370(17) -0.0001(15) -0.0002(14) 0.0010(14)
C2M 0.048(2) 0.0268(16) 0.0403(19) 0.0003(14) -0.0015(16) 0.0077(15)
C19 0.0401(18) 0.0303(17) 0.0325(16) -0.0013(14) -0.0006(14) -0.0015(14)
C20 0.0341(17) 0.0301(17) 0.0374(17) -0.0016(14) -0.0010(14) 0.0044(14)
C16 0.0455(19) 0.0249(15) 0.0356(17) -0.0024(13) -0.0061(15) 0.0004(14)
C10 0.0322(16) 0.0244(15) 0.0452(19) -0.0035(14) -0.0051(15) 0.0019(13)
C13 0.0401(18) 0.0265(15) 0.0311(16) 0.0010(13) 0.0007(14) -0.0001(14)
C12 0.0377(17) 0.0218(14) 0.0339(16) -0.0022(13) -0.0013(14) 0.0014(13)
C24 0.045(2) 0.039(2) 0.0376(19) 0.0053(16) -0.0007(16) 0.0054(16)
C7K 0.053(2) 0.0304(17) 0.043(2) 0.0107(16) 0.0082(18) 0.0109(16)
C98 0.0314(16) 0.0313(17) 0.0392(18) 0.0089(14) -0.0026(14) -0.0022(14)
C2I 0.0350(18) 0.043(2) 0.0369(18) 0.0053(16) 0.0014(15) 0.0021(16)
C85 0.056(2) 0.0339(18) 0.040(2) 0.0058(15) 0.0003(18) 0.0020(17)
C2 0.0311(16) 0.0261(16) 0.051(2) -0.0028(15) -0.0056(16) 0.0020(13)
C86 0.057(2) 0.0299(17) 0.0368(18) 0.0066(15) -0.0043(17) -0.0004(17)
C84 0.061(3) 0.039(2) 0.0349(19) -0.0023(16) 0.0036(18) 0.0100(19)
C89 0.047(2) 0.0320(18) 0.046(2) 0.0061(16) 0.0073(17) 0.0028(16)
C17 0.048(2) 0.0294(17) 0.0325(17) -0.0028(14) -0.0008(15) 0.0004(15)
C1I 0.054(2) 0.0267(16) 0.042(2) 0.0085(15) -0.0186(18) -0.0024(16)
C3 0.0329(17) 0.0239(16) 0.051(2) -0.0006(15) -0.0036(15) 0.0025(13)
C31 0.0426(19) 0.049(2) 0.0310(17) 0.0055(16) -0.0042(15) 0.0041(17)
C2K 0.057(2) 0.0297(18) 0.045(2) 0.0087(16) -0.0015(19) 0.0047(17)
C94 0.051(2) 0.0317(17) 0.0330(17) 0.0050(14) 0.0026(16) -0.0050(16)
C88 0.0406(19) 0.0268(16) 0.0386(18) 0.0079(14) -0.0031(15) -0.0027(14)
C5K 0.061(2) 0.0258(16) 0.0332(18) 0.0043(14) 0.0044(17) 0.0104(16)
O9I 0.059(2) 0.133(5) 0.117(4) -0.076(4) 0.043(3) -0.047(3)
C14 0.0402(18) 0.0230(14) 0.0327(16) 0.0009(13) 0.0011(14) -0.0037(13)
C9 0.0301(17) 0.0208(15) 0.070(3) 0.0029(16) -0.0043(17) -0.0009(13)
C90 0.0411(19) 0.041(2) 0.0341(17) 0.0015(15) 0.0054(15) -0.0072(16)
C47 0.058(2) 0.0373(19) 0.0366(19) -0.0054(16) 0.0108(18) 0.0056(18)
C22 0.039(2) 0.0258(17) 0.070(3) 0.0034(17) 0.0066(19) 0.0020(15)
C0I 0.0406(19) 0.0310(18) 0.062(3) 0.0151(18) -0.0195(19) -0.0010(15)
C30 0.058(2) 0.043(2) 0.0340(18) 0.0003(16) -0.0004(17) -0.0007(19)
C45 0.0345(17) 0.0345(17) 0.0388(18) -0.0060(15) 0.0032(15) -0.0028(14)
C29 0.047(2) 0.044(2) 0.0344(18) 0.0053(16) 0.0091(16) 0.0037(17)
C40 0.061(2) 0.0318(17) 0.0306(17) -0.0036(14) 0.0025(17) 0.0081(17)
C99 0.0343(17) 0.0342(18) 0.051(2) 0.0157(16) 0.0000(16) 0.0009(15)
C83 0.060(3) 0.046(2) 0.0376(19) -0.0003(17) 0.0034(19) 0.010(2)
C46 0.043(2) 0.0320(18) 0.052(2) -0.0028(16) 0.0151(18) -0.0027(16)
C73 0.041(2) 0.057(3) 0.054(2) -0.024(2) 0.0107(19) -0.0043(19)
O58 0.067(3) 0.086(3) 0.085(3) -0.007(2) -0.017(2) -0.002(2)
C8 0.0353(19) 0.0234(16) 0.075(3) -0.0035(18) -0.0110(19) 0.0026(14)
C3I 0.0366(19) 0.052(2) 0.043(2) 0.0133(18) -0.0016(17) 0.0005(17)
C6 0.0354(18) 0.0212(16) 0.076(3) 0.0074(17) -0.0005(19) -0.0006(14)
C87 0.048(2) 0.0265(17) 0.052(2) 0.0046(16) -0.0053(18) -0.0027(16)
C28 0.037(2) 0.066(3) 0.038(2) 0.0071(19) 0.0051(16) 0.0090(19)
C5M 0.061(3) 0.0282(17) 0.0383(19) 0.0005(15) 0.0013(18) 0.0046(17)
C4M 0.052(2) 0.0333(18) 0.043(2) 0.0015(16) -0.0005(18) 0.0014(17)
C62 0.049(2) 0.045(2) 0.0396(19) 0.0054(17) -0.0071(17) -0.0029(18)
C6M 0.045(2) 0.0319(19) 0.065(3) 0.0027(18) -0.005(2) 0.0060(16)
C81 0.051(2) 0.049(2) 0.0369(19) -0.0068(17) 0.0060(17) 0.0095(19)
C4 0.0338(18) 0.0245(16) 0.067(3) 0.0039(17) 0.0013(18) 0.0037(14)
C5 0.037(2) 0.0333(19) 0.070(3) 0.0146(19) 0.0043(19) 0.0040(16)
C48 0.039(2) 0.064(3) 0.055(3) 0.025(2) -0.0019(19) 0.002(2)
C7 0.0327(18) 0.0236(16) 0.087(3) -0.0053(19) -0.014(2) -0.0003(14)
O57 0.090(3) 0.116(4) 0.056(2) -0.013(2) -0.015(2) 0.020(3)
C50 0.0287(18) 0.064(3) 0.069(3) -0.030(2) 0.0058(19) 0.0058(19)
C80 0.044(2) 0.054(2) 0.0366(19) -0.0159(18) 0.0007(16) 0.0011(19)
C82 0.053(2) 0.054(2) 0.0361(19) -0.0048(18) 0.0038(18) 0.011(2)
C4K 0.092(4) 0.038(2) 0.0318(19) -0.0006(16) -0.002(2) 0.026(2)
C5I 0.061(3) 0.048(2) 0.051(2) -0.003(2) -0.003(2) -0.003(2)
C38 0.049(2) 0.0264(19) 0.097(4) 0.011(2) 0.004(2) 0.0046(17)
C36 0.054(3) 0.049(2) 0.057(3) 0.005(2) 0.018(2) 0.005(2)
C2P 0.083(3) 0.053(3) 0.037(2) 0.0067(19) -0.003(2) 0.011(3)
C72 0.060(3) 0.055(3) 0.058(3) -0.026(2) 0.023(2) -0.013(2)
C92 0.056(3) 0.049(2) 0.063(3) -0.023(2) 0.023(2) -0.020(2)
C4I 0.032(2) 0.038(2) 0.044(2) 0.023(2) -0.0023(18) 0.0043(18)
C0K 0.068(3) 0.059(3) 0.053(3) -0.001(2) 0.008(2) 0.023(3)
C74 0.062(3) 0.047(2) 0.064(3) -0.029(2) 0.029(2) -0.023(2)
C54 0.030(2) 0.115(5) 0.088(4) -0.059(4) -0.002(2) 0.000(3)
C1P 0.082(4) 0.030(2) 0.063(3) -0.0128(19) 0.025(3) -0.010(2)
C79 0.050(2) 0.075(3) 0.057(3) -0.040(3) 0.020(2) -0.021(2)
C6I 0.035(2) 0.077(3) 0.079(3) 0.036(3) 0.008(2) 0.017(2)
C52 0.045(3) 0.140(6) 0.057(3) -0.038(4) -0.011(2) 0.035(3)
C32 0.036(2) 0.145(6) 0.044(2) -0.004(3) 0.0021(19) 0.000(3)
C76 0.090(5) 0.064(4) 0.137(7) -0.062(4) 0.076(5) -0.038(4)
C77 0.069(4) 0.127(7) 0.100(5) -0.075(5) 0.045(4) -0.061(5)
C78 0.057(3) 0.100(5) 0.083(4) -0.052(4) 0.029(3) -0.027(3)
C59 0.028(3) 0.263(15) 0.253(14) 0.198(13) -0.023(5) -0.008(5)
C55 0.032(2) 0.073(4) 0.117(5) -0.037(4) 0.005(3) -0.001(2)
C8K 0.175(8) 0.047(3) 0.048(3) -0.015(2) -0.028(4) 0.056(4)
C53 0.052(3) 0.089(4) 0.063(3) -0.014(3) -0.008(2) 0.015(3)
C9M 0.063(3) 0.062(3) 0.125(6) -0.014(4) -0.012(4) -0.013(3)
C56 0.074(4) 0.235(12) 0.046(3) 0.047(5) 0.011(3) 0.058(6)
C61 0.075(4) 0.068(4) 0.141(7) 0.026(4) 0.044(5) -0.013(3)
C35 0.061(4) 0.169(9) 0.084(4) -0.055(5) 0.023(3) -0.052(5)
C75 0.098(5) 0.053(3) 0.134(6) -0.051(4) 0.078(5) -0.039(3)
C33 0.040(3) 0.155(8) 0.066(4) 0.000(4) -0.004(2) 0.015(4)
C8I 0.136(8) 0.062(4) 0.225(12) -0.079(6) 0.126(8) -0.060(5)
C34 0.074(5) 0.098(6) 0.077(5) 0.023(5) -0.018(4) 0.026(5)

loop_
_atom_type_symbol
_atom_type_description
_atom_type_scat_dispersion_real
_atom_type_scat_dispersion_imag
_atom_type_scat_source
C C 0.0181 0.0091 'International Tables Vol C Tables 4.2.6.8 and 6.1.1.4'
H H 0.0000 0.0000 'International Tables Vol C Tables 4.2.6.8 and 6.1.1.4'
O O 0.0492 0.0322 'International Tables Vol C Tables 4.2.6.8 and 6.1.1.4'

loop_
_geom_angle_atom_site_label_1
_geom_angle_atom_site_label_2
_geom_angle_atom_site_label_3
_geom_angle
_geom_angle_site_symmetry_1
_geom_angle_site_symmetry_3
C42 O41 C14 112.8(3) . .
C22 O21 C20 117.8(3) . .
C25 O26 C18 112.8(3) . .
C95 O96 C88 114.5(3) . .
C95 O97 C98 115.1(3) . .
C42 O43 C44 114.9(3) . .
C2K O1K C84 113.6(4) . .
C0M O1M C2M 114.3(3) . .
C6K O0P C1P 113.6(3) . .
C0M O9K C5K 113.8(3) . .
C25 O27 C28 114.3(3) . .
C50 O49 C45 113.8(3) . .
C92 O91 C90 120.4(3) . .
C8 O1 C2 108.9(3) . .
C2K O3K C4K 113.5(4) . .
C78 O71 C72 107.1(4) . .
C9M O8M C4M 115.0(5) . .
C61 O60 C46 113.7(4) . .
C50 O51 C52 116.4(5) . .
O1M C0M O9K 111.8(3) . .
O1M C0M C5M 111.1(3) . .
O9K C0M C5M 108.5(3) . .
C12 C11 C10 123.5(3) . .
O27 C25 O26 111.0(3) . .
O27 C25 C31 111.2(3) . .
O26 C25 C31 108.1(3) . .
O27 C25 C24 105.0(3) . .
O26 C25 C24 110.7(3) . .
C31 C25 C24 110.7(3) . .
O26 C18 C17 107.6(3) . .
O26 C18 C19 110.8(3) . .
C17 C18 C19 112.5(3) . .
O41 C42 O43 110.9(3) . .
O41 C42 C47 108.8(3) . .
O43 C42 C47 111.2(3) . .
O0P C6K C5K 108.1(3) . .
O0P C6K C7K 111.4(3) . .
C5K C6K C7K 110.2(3) . .
O97 C95 O96 110.2(3) . .
O97 C95 C1I 111.5(3) . .
O96 C95 C1I 106.8(3) . .
O97 C95 C94 106.4(3) . .
O96 C95 C94 111.0(3) . .
C1I C95 C94 110.9(3) . .
C16 C15 C62 124.9(4) . .
C16 C15 C14 121.2(4) . .
C62 C15 C14 113.9(3) . .
O7M C3M C4M 108.4(4) . .
O7M C3M C2M 110.2(3) . .
C4M C3M C2M 109.7(3) . .
O43 C44 C48 106.3(3) . .
O43 C44 C45 108.3(3) . .
C48 C44 C45 112.1(3) . .
O1M C2M C6M 105.8(3) . .
O1M C2M C3M 111.4(3) . .
C6M C2M C3M 113.6(3) . .
C20 C19 C18 110.0(3) . .
O21 C20 C19 105.0(3) . .
O21 C20 C24 110.8(3) . .
C19 C20 C24 111.0(3) . .
C15 C16 C17 128.7(4) . .
C3 C10 C11 125.0(4) . .
C12 C13 C40 110.6(3) . .
C12 C13 C14 112.2(3) . .
C40 C13 C14 109.9(3) . .
C11 C12 C13 124.2(3) . .
C20 C24 C25 109.8(3) . .
C2K C7K C6K 112.2(3) . .
O97 C98 C2I 106.8(3) . .
O97 C98 C99 109.0(3) . .
C2I C98 C99 115.3(3) . .
C5I C2I C98 113.0(3) . .
C5I C2I C3I 109.9(4) . .
C98 C2I C3I 111.7(3) . .
C86 C85 C2P 124.9(4) . .
C86 C85 C84 121.4(4) . .
C2P C85 C84 113.6(4) . .
O1 C2 C3 106.3(3) . .
C85 C86 C87 127.4(4) . .
O1K C84 C85 112.7(3) . .
O1K C84 C83 108.6(4) . .
C85 C84 C83 110.9(4) . .
C90 C89 C88 111.1(3) . .
C16 C17 C18 110.1(3) . .
C0I C1I C95 113.1(3) . .
C10 C3 C2 127.9(4) . .
C10 C3 C9 126.4(4) . .
C2 C3 C9 105.7(3) . .
C30 C31 C25 113.1(3) . .
O1K C2K O3K 112.5(4) . .
O1K C2K C7K 108.8(4) . .
O3K C2K C7K 111.0(3) . .
C90 C94 C95 111.6(3) . .
O96 C88 C87 106.4(3) . .
O96 C88 C89 110.3(3) . .
C87 C88 C89 112.0(3) . .
O9K C5K C6K 110.1(4) . .
O9K C5K C4K 107.5(4) . .
C6K C5K C4K 109.8(3) . .
O41 C14 C15 112.1(3) . .
O41 C14 C13 107.0(3) . .
C15 C14 C13 112.5(3) . .
O37 C9 C3 113.2(3) . .
O37 C9 C8 108.8(3) . .
C3 C9 C8 100.9(4) . .
O37 C9 C4 114.6(4) . .
C3 C9 C4 108.3(3) . .
C8 C9 C4 110.2(3) . .
O91 C90 C94 112.0(3) . .
O91 C90 C89 105.4(3) . .
C94 C90 C89 110.4(3) . .
C46 C47 C42 112.9(3) . .
O23 C22 O21 124.2(4) . .
O23 C22 C4 123.2(4) . .
O21 C22 C4 112.4(4) . .
C1I C0I C99 111.4(3) . .
C31 C30 C29 112.3(4) . .
O49 C45 C46 109.3(3) . .
O49 C45 C44 109.1(3) . .
C46 C45 C44 109.4(3) . .
C28 C29 C36 113.2(4) . .
C28 C29 C30 107.0(3) . .
C36 C29 C30 110.3(4) . .
C6I C99 C0I 110.7(4) . .
C6I C99 C98 112.9(3) . .
C0I C99 C98 107.2(3) . .
C82 C83 C0K 112.8(5) . .
C82 C83 C84 110.6(4) . .
C0K C83 C84 111.4(4) . .
O60 C46 C45 107.1(4) . .
O60 C46 C47 111.7(4) . .
C45 C46 C47 108.2(3) . .
C80 C73 C72 129.5(4) . .
C80 C73 C79 125.7(4) . .
C72 C73 C79 104.5(4) . .
C59 O58 C54 114.5(7) . .
O1 C8 C9 103.6(3) . .
O1 C8 C7 109.6(3) . .
C9 C8 C7 117.1(4) . .
C4I C3I C2I 114.5(4) . .
C5 C6 C7 122.4(4) . .
C5 C6 C38 121.5(5) . .
C7 C6 C38 116.0(4) . .
C86 C87 C88 111.8(4) . .
O27 C28 C32 107.3(4) . .
O27 C28 C29 109.4(3) . .
C32 C28 C29 116.3(4) . .
C0M C5M C4M 113.1(3) . .
O8M C4M C3M 107.6(3) . .
O8M C4M C5M 110.1(4) . .
C3M C4M C5M 110.3(4) . .
C82 C81 C80 123.4(4) . .
C22 C4 C5 113.1(4) . .
C22 C4 C9 107.1(3) . .
C5 C4 C9 113.2(4) . .
C6 C5 C4 122.9(5) . .
O39 C7 C6 112.0(4) . .
O39 C7 C8 110.3(4) . .
C6 C7 C8 115.7(4) . .
O51 C50 O49 111.1(4) . .
O51 C50 C55 109.5(5) . .
O49 C50 C55 109.8(4) . .
C73 C80 C81 126.2(4) . .
C81 C82 C83 126.1(4) . .
O3K C4K C8K 105.5(5) . .
O3K C4K C5K 110.3(4) . .
C8K C4K C5K 112.8(4) . .
O71 C72 C73 106.2(4) . .
O93 C92 O91 124.4(4) . .
O93 C92 C74 126.2(4) . .
O91 C92 C74 109.4(4) . .
C92 C74 C75 112.9(4) . .
C92 C74 C79 107.2(5) . .
C75 C74 C79 115.1(6) . .
C53 C54 O58 112.1(6) . .
C53 C54 C55 114.6(5) . .
O58 C54 C55 109.8(5) . .
O7I C79 C73 113.3(5) . .
O7I C79 C78 112.1(5) . .
C73 C79 C78 99.2(4) . .
O7I C79 C74 110.6(5) . .
C73 C79 C74 110.5(4) . .
C78 C79 C74 110.7(5) . .
O51 C52 C56 110.6(7) . .
O51 C52 C53 110.9(5) . .
C56 C52 C53 109.9(6) . .
C28 C32 C35 110.6(6) . .
C28 C32 C33 111.1(5) . .
C35 C32 C33 115.1(6) . .
C75 C76 C77 122.1(7) . .
C75 C76 C8I 120.7(10) . .
C77 C76 C8I 117.0(8) . .
O9I C77 C76 117.1(8) . .
O9I C77 C78 108.7(7) . .
C76 C77 C78 115.4(6) . .
O71 C78 C77 109.4(6) . .
O71 C78 C79 102.5(4) . .
C77 C78 C79 115.3(6) . .
C50 C55 C54 111.4(5) . .
O57 C53 C54 113.9(6) . .
O57 C53 C52 111.6(6) . .
C54 C53 C52 108.7(6) . .
C76 C75 C74 123.2(8) . .
C34 C33 C32 115.6(7) . .

loop_
_geom_bond_atom_site_label_1
_geom_bond_atom_site_label_2
_geom_bond_distance
_geom_bond_site_symmetry_2
O41 C42 1.410(4) .
O41 C14 1.433(5) .
O21 C22 1.328(5) .
O21 C20 1.452(4) .
O26 C25 1.423(5) .
O26 C18 1.434(4) .
O96 C95 1.426(4) .
O96 C88 1.435(5) .
O97 C95 1.421(5) .
O97 C98 1.441(5) .
O43 C42 1.430(4) .
O43 C44 1.446(5) .
O1K C2K 1.402(6) .
O1K C84 1.432(5) .
O1M C0M 1.407(4) .
O1M C2M 1.437(5) .
O0P C6K 1.416(4) .
O0P C1P 1.424(5) .
O9K C0M 1.424(4) .
O9K C5K 1.427(6) .
O27 C25 1.418(5) .
O27 C28 1.446(6) .
O49 C50 1.433(5) .
O49 C45 1.432(5) .
O91 C92 1.345(5) .
O91 C90 1.448(5) .
O1 C8 1.443(5) .
O1 C2 1.443(4) .
O7M C3M 1.431(5) .
O3K C2K 1.413(5) .
O3K C4K 1.452(7) .
O37 C9 1.420(5) .
O39 C7 1.427(6) .
O71 C78 1.439(7) .
O71 C72 1.453(6) .
O8M C9M 1.410(7) .
O8M C4M 1.444(6) .
O60 C61 1.405(7) .
O60 C46 1.424(5) .
O51 C50 1.411(7) .
O51 C52 1.430(6) .
C0M C5M 1.519(7) .
O7I C79 1.409(6) .
C11 C12 1.346(5) .
C11 C10 1.446(5) .
C25 C31 1.518(5) .
C25 C24 1.536(6) .
C18 C17 1.515(5) .
C18 C19 1.519(5) .
C42 C47 1.520(6) .
C6K C5K 1.512(5) .
C6K C7K 1.526(6) .
O93 C92 1.201(6) .
C95 C1I 1.524(5) .
C95 C94 1.523(6) .
C15 C16 1.323(6) .
C15 C62 1.515(6) .
C15 C14 1.519(5) .
C3M C4M 1.503(5) .
C3M C2M 1.518(6) .
O23 C22 1.201(6) .
C44 C48 1.508(6) .
C44 C45 1.528(5) .
C2M C6M 1.513(6) .
C19 C20 1.508(5) .
C20 C24 1.516(5) .
C16 C17 1.512(5) .
C10 C3 1.347(5) .
C13 C12 1.509(5) .
C13 C40 1.523(5) .
C13 C14 1.538(5) .
C7K C2K 1.513(6) .
C98 C2I 1.527(5) .
C98 C99 1.541(5) .
C2I C5I 1.511(6) .
C2I C3I 1.542(6) .
C85 C86 1.331(6) .
C85 C2P 1.499(6) .
C85 C84 1.517(6) .
C2 C3 1.499(5) .
C86 C87 1.515(6) .
C84 C83 1.549(7) .
C89 C90 1.512(6) .
C89 C88 1.523(6) .
C1I C0I 1.509(7) .
C3 C9 1.528(5) .
C31 C30 1.519(6) .
C94 C90 1.512(6) .
C88 C87 1.522(5) .
C5K C4K 1.531(5) .
O9I C77 1.447(7) .
C9 C8 1.529(6) .
C9 C4 1.557(7) .
C47 C46 1.514(7) .
C22 C4 1.493(6) .
C0I C99 1.528(6) .
C30 C29 1.540(7) .
C45 C46 1.511(6) .
C29 C28 1.525(6) .
C29 C36 1.528(6) .
C99 C6I 1.525(6) .
C83 C82 1.486(7) .
C83 C0K 1.524(7) .
C73 C80 1.313(7) .
C73 C72 1.510(6) .
C73 C79 1.534(7) .
O58 C59 1.344(11) .
O58 C54 1.411(7) .
C8 C7 1.531(6) .
C3I C4I 1.528(6) .
C6 C5 1.328(7) .
C6 C7 1.505(8) .
C6 C38 1.516(6) .
C28 C32 1.524(7) .
C5M C4M 1.528(6) .
C81 C82 1.334(7) .
C81 C80 1.454(7) .
C4 C5 1.503(5) .
O57 C53 1.406(7) .
C50 C55 1.518(7) .
C4K C8K 1.523(6) .
C92 C74 1.507(6) .
C74 C75 1.512(8) .
C74 C79 1.555(10) .
C54 C53 1.422(11) .
C54 C55 1.595(10) .
C79 C78 1.535(7) .
C52 C56 1.477(14) .
C52 C53 1.476(9) .
C32 C35 1.532(13) .
C32 C33 1.574(10) .
C76 C75 1.353(10) .
C76 C77 1.458(15) .
C76 C8I 1.501(11) .
C77 C78 1.531(11) .
C33 C34 1.535(14) .
O1S C2S 1.361(9) .

loop_
_geom_torsion_atom_site_label_1
_geom_torsion_atom_site_label_2
_geom_torsion_atom_site_label_3
_geom_torsion_atom_site_label_4
_geom_torsion
_geom_torsion_site_symmetry_1
_geom_torsion_site_symmetry_2
_geom_torsion_site_symmetry_3
_geom_torsion_site_symmetry_4
C2M O1M C0M O9K -66.3(4) . . . .
C2M O1M C0M C5M 55.0(4) . . . .
C5K O9K C0M O1M -86.3(4) . . . .
C5K O9K C0M C5M 150.9(3) . . . .
C28 O27 C25 O26 64.2(4) . . . .
C28 O27 C25 C31 -56.2(4) . . . .
C28 O27 C25 C24 -176.0(3) . . . .
C18 O26 C25 O27 56.6(4) . . . .
C18 O26 C25 C31 178.8(3) . . . .
C18 O26 C25 C24 -59.7(4) . . . .
C25 O26 C18 C17 -176.3(3) . . . .
C25 O26 C18 C19 60.3(4) . . . .
C14 O41 C42 O43 -81.2(4) . . . .
C14 O41 C42 C47 156.2(3) . . . .
C44 O43 C42 O41 -67.6(4) . . . .
C44 O43 C42 C47 53.7(4) . . . .
C1P O0P C6K C5K -150.0(4) . . . .
C1P O0P C6K C7K 88.8(5) . . . .
C98 O97 C95 O96 64.5(4) . . . .
C98 O97 C95 C1I -54.0(4) . . . .
C98 O97 C95 C94 -175.1(3) . . . .
C88 O96 C95 O97 60.6(4) . . . .
C88 O96 C95 C1I -178.1(3) . . . .
C88 O96 C95 C94 -57.1(4) . . . .
C42 O43 C44 C48 179.7(3) . . . .
C42 O43 C44 C45 -59.6(4) . . . .
C0M O1M C2M C6M 176.7(3) . . . .
C0M O1M C2M C3M -59.5(4) . . . .
O7M C3M C2M O1M 176.3(3) . . . .
C4M C3M C2M O1M 57.0(4) . . . .
O7M C3M C2M C6M -64.4(5) . . . .
C4M C3M C2M C6M 176.4(4) . . . .
O26 C18 C19 C20 -56.2(4) . . . .
C17 C18 C19 C20 -176.7(3) . . . .
C22 O21 C20 C19 146.5(4) . . . .
C22 O21 C20 C24 -93.6(4) . . . .
C18 C19 C20 O21 173.6(3) . . . .
C18 C19 C20 C24 53.8(4) . . . .
C62 C15 C16 C17 0.5(6) . . . .
C14 C15 C16 C17 -176.6(3) . . . .
C12 C11 C10 C3 -176.4(4) . . . .
C10 C11 C12 C13 178.4(3) . . . .
C40 C13 C12 C11 -102.5(4) . . . .
C14 C13 C12 C11 134.4(4) . . . .
O21 C20 C24 C25 -169.4(3) . . . .
C19 C20 C24 C25 -53.2(4) . . . .
O27 C25 C24 C20 -64.6(4) . . . .
O26 C25 C24 C20 55.3(4) . . . .
C31 C25 C24 C20 175.2(3) . . . .
O0P C6K C7K C2K 171.7(3) . . . .
C5K C6K C7K C2K 51.8(4) . . . .
C95 O97 C98 C2I -172.5(3) . . . .
C95 O97 C98 C99 62.3(4) . . . .
O97 C98 C2I C5I -59.2(4) . . . .
C99 C98 C2I C5I 62.0(5) . . . .
O97 C98 C2I C3I 65.2(4) . . . .
C99 C98 C2I C3I -173.5(3) . . . .
C8 O1 C2 C3 -13.6(5) . . . .
C2P C85 C86 C87 -0.9(8) . . . .
C84 C85 C86 C87 -178.7(4) . . . .
C2K O1K C84 C85 -86.4(4) . . . .
C2K O1K C84 C83 150.3(3) . . . .
C86 C85 C84 O1K -5.0(6) . . . .
C2P C85 C84 O1K 176.9(4) . . . .
C86 C85 C84 C83 117.0(5) . . . .
C2P C85 C84 C83 -61.0(5) . . . .
C15 C16 C17 C18 121.9(4) . . . .
O26 C18 C17 C16 171.2(3) . . . .
C19 C18 C17 C16 -66.5(4) . . . .
O97 C95 C1I C0I 46.6(4) . . . .
O96 C95 C1I C0I -73.9(4) . . . .
C94 C95 C1I C0I 165.0(3) . . . .
C11 C10 C3 C2 3.7(7) . . . .
C11 C10 C3 C9 -178.3(4) . . . .
O1 C2 C3 C10 166.8(4) . . . .
O1 C2 C3 C9 -11.4(4) . . . .
O27 C25 C31 C30 46.8(5) . . . .
O26 C25 C31 C30 -75.3(4) . . . .
C24 C25 C31 C30 163.2(4) . . . .
C84 O1K C2K O3K -77.8(4) . . . .
C84 O1K C2K C7K 158.7(3) . . . .
C4K O3K C2K O1K -64.6(5) . . . .
C4K O3K C2K C7K 57.7(5) . . . .
C6K C7K C2K O1K 71.3(4) . . . .
C6K C7K C2K O3K -53.1(5) . . . .
O97 C95 C94 C90 -66.9(4) . . . .
O96 C95 C94 C90 53.1(4) . . . .
C1I C95 C94 C90 171.6(3) . . . .
C95 O96 C88 C87 179.7(3) . . . .
C95 O96 C88 C89 58.1(4) . . . .
C90 C89 C88 O96 -55.1(4) . . . .
C90 C89 C88 C87 -173.3(3) . . . .
C0M O9K C5K C6K -95.3(4) . . . .
C0M O9K C5K C4K 145.2(3) . . . .
O0P C6K C5K O9K 66.7(4) . . . .
C7K C6K C5K O9K -171.4(3) . . . .
O0P C6K C5K C4K -175.2(4) . . . .
C7K C6K C5K C4K -53.2(5) . . . .
C42 O41 C14 C15 -75.8(3) . . . .
C42 O41 C14 C13 160.5(3) . . . .
C16 C15 C14 O41 -13.0(4) . . . .
C62 C15 C14 O41 169.5(3) . . . .
C16 C15 C14 C13 107.5(4) . . . .
C62 C15 C14 C13 -69.9(4) . . . .
C12 C13 C14 O41 67.5(4) . . . .
C40 C13 C14 O41 -55.9(4) . . . .
C12 C13 C14 C15 -55.9(4) . . . .
C40 C13 C14 C15 -179.4(3) . . . .
C10 C3 C9 O37 -32.2(6) . . . .
C2 C3 C9 O37 146.1(4) . . . .
C10 C3 C9 C8 -148.3(4) . . . .
C2 C3 C9 C8 30.0(4) . . . .
C10 C3 C9 C4 96.0(5) . . . .
C2 C3 C9 C4 -85.7(4) . . . .
C92 O91 C90 C94 -75.7(5) . . . .
C92 O91 C90 C89 164.2(4) . . . .
C95 C94 C90 O91 -169.0(3) . . . .
C95 C94 C90 C89 -51.8(4) . . . .
C88 C89 C90 O91 174.1(3) . . . .
C88 C89 C90 C94 52.9(5) . . . .
O41 C42 C47 C46 72.5(4) . . . .
O43 C42 C47 C46 -50.0(4) . . . .
C20 O21 C22 O23 7.1(8) . . . .
C20 O21 C22 C4 -168.1(3) . . . .
C95 C1I C0I C99 -49.8(4) . . . .
C25 C31 C30 C29 -47.7(5) . . . .
C50 O49 C45 C46 -103.0(4) . . . .
C50 O49 C45 C44 137.5(4) . . . .
O43 C44 C45 O49 -178.9(3) . . . .
C48 C44 C45 O49 -61.8(5) . . . .
O43 C44 C45 C46 61.6(4) . . . .
C48 C44 C45 C46 178.6(4) . . . .
C31 C30 C29 C28 53.5(5) . . . .
C31 C30 C29 C36 177.1(4) . . . .
C1I C0I C99 C6I 179.5(3) . . . .
C1I C0I C99 C98 56.0(4) . . . .
O97 C98 C99 C6I 177.1(4) . . . .
C2I C98 C99 C6I 57.0(5) . . . .
O97 C98 C99 C0I -60.8(4) . . . .
C2I C98 C99 C0I 179.1(3) . . . .
O1K C84 C83 C82 67.3(4) . . . .
C85 C84 C83 C82 -57.1(5) . . . .
O1K C84 C83 C0K -58.9(5) . . . .
C85 C84 C83 C0K 176.7(4) . . . .
C61 O60 C46 C45 -161.2(6) . . . .
C61 O60 C46 C47 80.5(6) . . . .
O49 C45 C46 O60 61.0(4) . . . .
C44 C45 C46 O60 -179.6(3) . . . .
O49 C45 C46 C47 -178.4(3) . . . .
C44 C45 C46 C47 -59.0(4) . . . .
C42 C47 C46 O60 171.1(3) . . . .
C42 C47 C46 C45 53.5(4) . . . .
C2 O1 C8 C9 33.0(5) . . . .
C2 O1 C8 C7 158.6(4) . . . .
O37 C9 C8 O1 -157.2(4) . . . .
C3 C9 C8 O1 -37.9(4) . . . .
C4 C9 C8 O1 76.3(4) . . . .
O37 C9 C8 C7 82.1(5) . . . .
C3 C9 C8 C7 -158.6(3) . . . .
C4 C9 C8 C7 -44.3(4) . . . .
C5I C2I C3I C4I -162.7(4) . . . .
C98 C2I C3I C4I 71.1(5) . . . .
C85 C86 C87 C88 115.7(5) . . . .
O96 C88 C87 C86 179.8(3) . . . .
C89 C88 C87 C86 -59.6(5) . . . .
C25 O27 C28 C32 -168.3(4) . . . .
C25 O27 C28 C29 64.8(5) . . . .
C36 C29 C28 O27 177.8(4) . . . .
C30 C29 C28 O27 -60.4(5) . . . .
C36 C29 C28 C32 56.2(7) . . . .
C30 C29 C28 C32 177.9(5) . . . .
O1M C0M C5M C4M -50.3(4) . . . .
O9K C0M C5M C4M 72.9(4) . . . .
C9M O8M C4M C3M -171.7(5) . . . .
C9M O8M C4M C5M 68.1(6) . . . .
O7M C3M C4M O8M 66.9(4) . . . .
C2M C3M C4M O8M -172.7(3) . . . .
O7M C3M C4M C5M -172.9(3) . . . .
C2M C3M C4M C5M -52.5(4) . . . .
C0M C5M C4M O8M 168.9(3) . . . .
C0M C5M C4M C3M 50.2(5) . . . .
O23 C22 C4 C5 51.3(8) . . . .
O21 C22 C4 C5 -133.4(4) . . . .
O23 C22 C4 C9 -74.1(7) . . . .
O21 C22 C4 C9 101.2(4) . . . .
O37 C9 C4 C22 48.3(4) . . . .
C3 C9 C4 C22 -79.1(4) . . . .
C8 C9 C4 C22 171.4(3) . . . .
O37 C9 C4 C5 -77.0(4) . . . .
C3 C9 C4 C5 155.6(3) . . . .
C8 C9 C4 C5 46.1(5) . . . .
C7 C6 C5 C4 11.4(7) . . . .
C38 C6 C5 C4 -171.6(4) . . . .
C22 C4 C5 C6 -153.9(4) . . . .
C9 C4 C5 C6 -31.8(6) . . . .
C5 C6 C7 O39 -134.8(4) . . . .
C38 C6 C7 O39 48.1(5) . . . .
C5 C6 C7 C8 -7.2(6) . . . .
C38 C6 C7 C8 175.7(4) . . . .
O1 C8 C7 O39 36.1(5) . . . .
C9 C8 C7 O39 153.6(4) . . . .
O1 C8 C7 C6 -92.3(5) . . . .
C9 C8 C7 C6 25.2(5) . . . .
C52 O51 C50 O49 -66.8(5) . . . .
C52 O51 C50 C55 54.7(5) . . . .
C45 O49 C50 O51 -92.7(4) . . . .
C45 O49 C50 C55 146.0(5) . . . .
C72 C73 C80 C81 9.6(9) . . . .
C79 C73 C80 C81 -177.4(5) . . . .
C82 C81 C80 C73 -174.7(5) . . . .
C80 C81 C82 C83 -177.1(4) . . . .
C0K C83 C82 C81 -99.9(6) . . . .
C84 C83 C82 C81 134.6(5) . . . .
C2K O3K C4K C8K 177.7(5) . . . .
C2K O3K C4K C5K -60.2(5) . . . .
O9K C5K C4K O3K 176.6(4) . . . .
C6K C5K C4K O3K 56.9(5) . . . .
O9K C5K C4K C8K -65.7(7) . . . .
C6K C5K C4K C8K 174.6(6) . . . .
C78 O71 C72 C73 -17.4(7) . . . .
C80 C73 C72 O71 162.4(6) . . . .
C79 C73 C72 O71 -11.7(6) . . . .
C90 O91 C92 O93 9.3(10) . . . .
C90 O91 C92 C74 -170.6(4) . . . .
O93 C92 C74 C75 27.3(11) . . . .
O91 C92 C74 C75 -152.8(6) . . . .
O93 C92 C74 C79 -100.5(8) . . . .
O91 C92 C74 C79 79.4(5) . . . .
C59 O58 C54 C53 -172.1(9) . . . .
C59 O58 C54 C55 59.4(11) . . . .
C80 C73 C79 O7I -21.6(8) . . . .
C72 C73 C79 O7I 152.8(5) . . . .
C80 C73 C79 C78 -140.6(6) . . . .
C72 C73 C79 C78 33.9(6) . . . .
C80 C73 C79 C74 103.2(6) . . . .
C72 C73 C79 C74 -82.4(5) . . . .
C92 C74 C79 O7I 38.6(5) . . . .
C75 C74 C79 O7I -87.9(5) . . . .
C92 C74 C79 C73 -87.8(4) . . . .
C75 C74 C79 C73 145.7(4) . . . .
C92 C74 C79 C78 163.3(4) . . . .
C75 C74 C79 C78 36.9(6) . . . .
C50 O51 C52 C56 174.3(5) . . . .
C50 O51 C52 C53 -63.5(6) . . . .
O27 C28 C32 C35 -44.2(5) . . . .
C29 C28 C32 C35 78.6(6) . . . .
O27 C28 C32 C33 85.0(7) . . . .
C29 C28 C32 C33 -152.2(5) . . . .
C75 C76 C77 O9I -150.2(6) . . . .
C8I C76 C77 O9I 34.3(9) . . . .
C75 C76 C77 C78 -20.3(10) . . . .
C8I C76 C77 C78 164.2(6) . . . .
C72 O71 C78 C77 162.4(6) . . . .
C72 O71 C78 C79 39.6(7) . . . .
O9I C77 C78 O71 58.5(9) . . . .
C76 C77 C78 O71 -75.4(7) . . . .
O9I C77 C78 C79 173.4(6) . . . .
C76 C77 C78 C79 39.5(8) . . . .
O7I C79 C78 O71 -164.6(6) . . . .
C73 C79 C78 O71 -44.7(7) . . . .
C74 C79 C78 O71 71.5(6) . . . .
O7I C79 C78 C77 76.7(9) . . . .
C73 C79 C78 C77 -163.4(6) . . . .
C74 C79 C78 C77 -47.3(7) . . . .
O51 C50 C55 C54 -43.1(6) . . . .
O49 C50 C55 C54 79.1(7) . . . .
C53 C54 C55 C50 45.8(7) . . . .
O58 C54 C55 C50 172.9(5) . . . .
O58 C54 C53 O57 57.3(7) . . . .
C55 C54 C53 O57 -176.8(5) . . . .
O58 C54 C53 C52 -177.7(5) . . . .
C55 C54 C53 C52 -51.8(6) . . . .
O51 C52 C53 O57 -174.8(5) . . . .
C56 C52 C53 O57 -52.2(8) . . . .
O51 C52 C53 C54 58.8(7) . . . .
C56 C52 C53 C54 -178.6(6) . . . .
C77 C76 C75 C74 11.1(12) . . . .
C8I C76 C75 C74 -173.5(7) . . . .
C92 C74 C75 C76 -143.6(7) . . . .
C79 C74 C75 C76 -20.0(9) . . . .
C28 C32 C33 C34 59.8(8) . . . .
C35 C32 C33 C34 -173.4(6) . . . .
